data_2206534
loop_
_publ_author_name
'Chen, Hong-Yu'
'Fang, Qi'
'Xue, Gang'
'Yu, Wen-Tao'

_publ_section_title
;
 4,5-Dimethoxycyclopent-4-ene-1,2,3-trione
;
_journal_coeditor_code RZ6103
_journal_issue 8
_journal_name_full 'Acta Crystallographica Section E'
_journal_page_first o2696
_journal_page_last o2698
_journal_paper_doi 10.1107/S1600536805023068
_journal_volume 61
_journal_year 2005
_chemical_formula_iupac 'C7 H6 O5'
_chemical_formula_moiety 'C7 H6 O5'
_chemical_formula_sum 'C7 H6 O5'
_chemical_formula_weight 170.12
_chemical_name_systematic
;
4,5-Dimethoxycyclopent-4-ene-1,2,3-trione
;
_space_group_IT_number 19
_symmetry_cell_setting orthorhombic
_symmetry_space_group_name_Hall 'P 2ac 2ab'
_symmetry_space_group_name_H-M 'P 21 21 21'
_atom_sites_solution_hydrogens geom
_atom_sites_solution_primary direct
_atom_sites_solution_secondary difmap
_audit_creation_method SHELXL-97
_cell_angle_alpha 90.000
_cell_angle_beta 90.000
_cell_angle_gamma 90.000
_cell_formula_units_Z 4
_cell_length_a 7.181(5)
_cell_length_b 8.069(5)
_cell_length_c 13.015(5)
_cell_measurement_reflns_used 38
_cell_measurement_temperature 293(2)
_cell_measurement_theta_max 12.475
_cell_measurement_theta_min 5.330
_cell_volume 754.1(8)
_computing_cell_refinement XSCANS
_computing_data_collection 'XSCANS (Bruker,1996)'
_computing_data_reduction XSCANS
_computing_molecular_graphics 'SHELXTL (Bruker, 1997)'
_computing_publication_material SHELXTL
_computing_structure_refinement 'SHELXL97 (Sheldrick, 1997)'
_computing_structure_solution 'SIR92 (Altomare et al., 1999)'
_diffrn_ambient_temperature 293(2)
_diffrn_measured_fraction_theta_full 1.000
_diffrn_measured_fraction_theta_max 1.000
_diffrn_measurement_device_type 'Bruker P4'
_diffrn_measurement_method \w
_diffrn_radiation_monochromator graphite
_diffrn_radiation_source 'fine-focus sealed tube'
_diffrn_radiation_type MoK\a
_diffrn_radiation_wavelength 0.71069
_diffrn_reflns_av_R_equivalents 0.0446
_diffrn_reflns_av_sigmaI/netI 0.0579
_diffrn_reflns_limit_h_max 9
_diffrn_reflns_limit_h_min -9
_diffrn_reflns_limit_k_max 10
_diffrn_reflns_limit_k_min -10
_diffrn_reflns_limit_l_max 16
_diffrn_reflns_limit_l_min -16
_diffrn_reflns_number 2052
_diffrn_reflns_theta_full 27.49
_diffrn_reflns_theta_max 27.49
_diffrn_reflns_theta_min 2.97
_diffrn_standards_decay_% 1
_diffrn_standards_interval_count 3
_diffrn_standards_number 97
_exptl_absorpt_coefficient_mu 0.131
_exptl_absorpt_correction_T_max 0.9705
_exptl_absorpt_correction_T_min 0.8804
_exptl_absorpt_correction_type psi-scan
_exptl_absorpt_process_details '(XSCANS; Bruker, 1996)'
_exptl_crystal_colour yellow
_exptl_crystal_density_diffrn 1.498
_exptl_crystal_density_method 'not measured'
_exptl_crystal_description prism
_exptl_crystal_F_000 352
_exptl_crystal_size_max 0.38
_exptl_crystal_size_mid 0.28
_exptl_crystal_size_min 0.22
_refine_diff_density_max 0.134
_refine_diff_density_min -0.138
_refine_ls_extinction_coef 0.149(14)
_refine_ls_extinction_expression Fc^*^=kFc[1+0.001xFc^2^\l^3^/sin(2\q)]^-1/4^
_refine_ls_extinction_method SHELXL97
_refine_ls_goodness_of_fit_ref 0.944
_refine_ls_hydrogen_treatment constr
_refine_ls_matrix_type full
_refine_ls_number_parameters 110
_refine_ls_number_reflns 1026
_refine_ls_number_restraints 0
_refine_ls_restrained_S_all 0.944
_refine_ls_R_factor_all 0.0883
_refine_ls_R_factor_gt 0.0404
_refine_ls_shift/su_max 0.000
_refine_ls_shift/su_mean 0.000
_refine_ls_structure_factor_coef Fsqd
_refine_ls_weighting_details 'w = 1/[\s^2^(Fo^2^)+(0.0525P)^2^] where P = (Fo^2^+2Fc^2^)/3'
_refine_ls_weighting_scheme calc
_refine_ls_wR_factor_gt 0.0905
_refine_ls_wR_factor_ref 0.1171
_reflns_number_gt 512
_reflns_number_total 1026
_reflns_threshold_expression I>2\s(I)
_cod_data_source_file rz6103.cif
_cod_data_source_block I
_cod_database_code 2206534
_cod_database_fobs_code 2206534

loop_
_symmetry_equiv_pos_as_xyz
'x, y, z'
'-x+1/2, -y, z+1/2'
'x+1/2, -y+1/2, -z'
'-x, y+1/2, -z+1/2'

loop_
_atom_site_label
_atom_site_fract_x
_atom_site_fract_y
_atom_site_fract_z
_atom_site_U_iso_or_equiv
_atom_site_adp_type
_atom_site_calc_flag
_atom_site_refinement_flags
_atom_site_occupancy
_atom_site_type_symbol
O1 0.6516(4) -0.0860(3) 0.8870(2) 0.0756(9) Uani d . 1 O
O2 0.8647(3) 0.1421(3) 0.7913(3) 0.0800(9) Uani d . 1 O
O5 0.3013(5) 0.0813(3) 0.9713(3) 0.0973(11) Uani d . 1 O
O3 0.6646(4) 0.4757(3) 0.7909(2) 0.0803(9) Uani d . 1 O
C3 0.5972(5) 0.0699(4) 0.8819(3) 0.0590(9) Uani d . 1 C
C4 0.7045(5) 0.1856(4) 0.8321(3) 0.0575(9) Uani d . 1 C
O4 0.3245(4) 0.4290(4) 0.9114(2) 0.0917(10) Uani d . 1 O
C5 0.6147(5) 0.3471(4) 0.8316(3) 0.0594(10) Uani d . 1 C
C6 0.4381(5) 0.3244(5) 0.8918(3) 0.0627(10) Uani d . 1 C
C7 0.4285(6) 0.1443(4) 0.9226(3) 0.0652(10) Uani d . 1 C
C1 0.5469(8) -0.2039(5) 0.9479(3) 0.0929(15) Uani d . 1 C
H1A 0.6047 -0.3109 0.9435 0.139 Uiso calc R 1 H
H1B 0.4217 -0.2106 0.9224 0.139 Uiso calc R 1 H
H1C 0.5449 -0.1682 1.0183 0.139 Uiso calc R 1 H
C2 0.9861(7) 0.2665(5) 0.7478(4) 0.0939(14) Uani d . 1 C
H2A 1.0967 0.2144 0.7218 0.141 Uiso calc R 1 H
H2B 1.0193 0.3453 0.7999 0.141 Uiso calc R 1 H
H2C 0.9229 0.3223 0.6928 0.141 Uiso calc R 1 H

loop_
_atom_site_aniso_label
_atom_site_aniso_U_11
_atom_site_aniso_U_22
_atom_site_aniso_U_33
_atom_site_aniso_U_12
_atom_site_aniso_U_13
_atom_site_aniso_U_23
O1 0.0727(17) 0.0477(14) 0.106(2) 0.0003(14) 0.0142(17) -0.0037(14)
O2 0.0652(16) 0.0624(15) 0.112(2) -0.0029(14) 0.0235(17) -0.0072(14)
O5 0.101(2) 0.0713(17) 0.120(2) -0.0056(19) 0.051(2) -0.0096(18)
O3 0.0815(18) 0.0659(16) 0.0933(18) -0.0011(16) 0.0016(17) 0.0183(15)
C3 0.063(2) 0.0475(17) 0.067(2) -0.0011(18) 0.002(2) -0.0072(18)
C4 0.052(2) 0.0560(19) 0.065(2) -0.0030(18) 0.0051(19) -0.0107(18)
O4 0.0817(19) 0.0696(16) 0.124(2) 0.0140(17) 0.017(2) -0.0070(18)
C5 0.061(2) 0.056(2) 0.061(2) -0.003(2) -0.0027(19) -0.0044(19)
C6 0.063(2) 0.057(2) 0.068(2) 0.007(2) 0.000(2) -0.007(2)
C7 0.074(2) 0.055(2) 0.067(2) -0.003(2) 0.010(2) -0.0095(18)
C1 0.107(3) 0.052(2) 0.121(4) -0.003(3) 0.015(3) 0.011(2)
C2 0.071(2) 0.091(3) 0.119(3) -0.016(2) 0.024(3) -0.001(3)

loop_
_atom_type_symbol
_atom_type_description
_atom_type_scat_dispersion_real
_atom_type_scat_dispersion_imag
_atom_type_scat_source
C C 0.0033 0.0000 'International Tables Vol C Tables 4.2.6.8 and 6.1.1.4'
H H 0.0000 0.0000 'International Tables Vol C Tables 4.2.6.8 and 6.1.1.4'
O O 0.0106 0.0000 'International Tables Vol C Tables 4.2.6.8 and 6.1.1.4'

loop_
_geom_angle_atom_site_label_1
_geom_angle_atom_site_label_2
_geom_angle_atom_site_label_3
_geom_angle
_geom_angle_publ_flag
C3 O1 C1 120.0(3) y
C4 O2 C2 120.0(3) y
O1 C3 C4 120.4(3) y
O1 C3 C7 128.5(3) y
C4 C3 C7 111.1(3) y
O2 C4 C3 120.0(3) y
O2 C4 C5 128.8(4) y
C3 C4 C5 111.2(3) y
O3 C5 C4 129.3(4) y
O3 C5 C6 125.4(3) y
C4 C5 C6 105.2(3) y
O4 C6 C5 126.7(4) y
O4 C6 C7 126.1(4) y
C5 C6 C7 107.2(3) y
O5 C7 C3 129.8(4) y
O5 C7 C6 124.9(4) y
C3 C7 C6 105.2(3) y
O1 C1 H1A 109.5 ?
O1 C1 H1B 109.5 ?
H1A C1 H1B 109.5 ?
O1 C1 H1C 109.5 ?
H1A C1 H1C 109.5 ?
H1B C1 H1C 109.5 ?
O2 C2 H2A 109.5 ?
O2 C2 H2B 109.5 ?
H2A C2 H2B 109.5 ?
O2 C2 H2C 109.5 ?
H2A C2 H2C 109.5 ?
H2B C2 H2C 109.5 ?

loop_
_geom_bond_atom_site_label_1
_geom_bond_atom_site_label_2
_geom_bond_distance
_geom_bond_publ_flag
O1 C3 1.319(4) y
O1 C1 1.448(5) y
O2 C4 1.315(4) y
O2 C2 1.445(5) y
O5 C7 1.222(5) y
O3 C5 1.219(4) y
C3 C4 1.373(5) y
C3 C7 1.452(5) y
C4 C5 1.454(5) y
O4 C6 1.202(4) y
C5 C6 1.502(5) y
C6 C7 1.509(5) y
C1 H1A 0.9600 ?
C1 H1B 0.9600 ?
C1 H1C 0.9600 ?
C2 H2A 0.9600 ?
C2 H2B 0.9600 ?
C2 H2C 0.9600 ?

loop_
_geom_hbond_atom_site_label_D
_geom_hbond_atom_site_label_H
_geom_hbond_atom_site_label_A
_geom_hbond_site_symmetry_A
_geom_hbond_distance_DH
_geom_hbond_distance_HA
_geom_hbond_distance_DA
_geom_hbond_angle_DHA
C1 H1B O5 . 0.96 2.59 2.915(6) 100
C2 H2A O3 4746.01 0.96 2.58 3.472(6) 154
C2 H2C O3 . 0.96 2.57 2.915(6) 101

loop_
_geom_torsion_atom_site_label_1
_geom_torsion_atom_site_label_2
_geom_torsion_atom_site_label_3
_geom_torsion_atom_site_label_4
_geom_torsion
C1 O1 C3 C4 174.1(4)
C1 O1 C3 C7 -6.6(6)
C2 O2 C4 C3 -173.9(4)
C2 O2 C4 C5 7.2(6)
O1 C3 C4 O2 -1.6(5)
C7 C3 C4 O2 179.0(3)
O1 C3 C4 C5 177.4(3)
C7 C3 C4 C5 -2.0(5)
O2 C4 C5 O3 2.7(7)
C3 C4 C5 O3 -176.3(4)
O2 C4 C5 C6 -178.6(3)
C3 C4 C5 C6 2.5(4)
O3 C5 C6 O4 -2.7(6)
C4 C5 C6 O4 178.5(4)
O3 C5 C6 C7 176.8(4)
C4 C5 C6 C7 -2.0(4)
O1 C3 C7 O5 1.0(7)
C4 C3 C7 O5 -179.6(4)
O1 C3 C7 C6 -178.7(4)
C4 C3 C7 C6 0.6(4)
O4 C6 C7 O5 0.6(7)
C5 C6 C7 O5 -178.9(4)
O4 C6 C7 C3 -179.6(4)
C5 C6 C7 C3 0.9(4)

loop_
_cod_related_entry_id
_cod_related_entry_database
_cod_related_entry_code
1 ChemSpider 21129056
